data_7155492
loop_
_publ_author_name
'Yamada, Shigeyuki'
'Kinoshita, Keita'
'Iwama, Shota'
'Yamazaki, Takashi'
'Kubota, Toshio'
'Yajima, Tomoko'
'Yamamoto, Kyoko'
'Tahara, Shinya'

_publ_section_title
;
 Synthesis of perfluoroalkylated pentacenes and evaluation of their
 fundamental physical properties.
;
_journal_issue 12
_journal_name_full 'Organic &amp; biomolecular chemistry'
_journal_page_first 2522
_journal_page_last 2535
_journal_paper_doi 10.1039/c7ob00043j
_journal_volume 15
_journal_year 2017
_chemical_formula_moiety 'C24 H12 F6'
_chemical_formula_sum 'C24 H12 F6'
_chemical_formula_weight 414.34
_chemical_name_systematic
; 
 ? 
;
_space_group_IT_number 14
_space_group_name_Hall '-P 2ybc'
_symmetry_cell_setting monoclinic
_symmetry_space_group_name_Hall '-P 2ybc'
_symmetry_space_group_name_H-M 'P 1 21/c 1'
_atom_sites_solution_hydrogens geom
_atom_sites_solution_primary direct
_atom_sites_solution_secondary difmap
_audit_creation_method SHELXL-97
_audit_update_record
;
2017-02-14 deposited with the CCDC.
2017-02-15 downloaded from the CCDC.
;
_cell_angle_alpha 90.00
_cell_angle_beta 96.4910(10)
_cell_angle_gamma 90.00
_cell_formula_units_Z 4
_cell_length_a 14.5068(11)
_cell_length_b 16.0241(12)
_cell_length_c 7.2760(5)
_cell_measurement_reflns_used 12852
_cell_measurement_temperature 296(2)
_cell_measurement_theta_max 32.00
_cell_measurement_theta_min 2.43
_cell_volume 1680.5(2)
_computing_structure_refinement 'SHELXL-97 (Sheldrick, 2008)'
_computing_structure_solution 'SHELXS-97 (Sheldrick, 2008)'
_diffrn_ambient_temperature 296(2)
_diffrn_measured_fraction_theta_full 0.996
_diffrn_measured_fraction_theta_max 0.996
_diffrn_measurement_device_type ccd
_diffrn_measurement_method \w
_diffrn_radiation_monochromator graphite
_diffrn_radiation_source 'fine-focus sealed tube'
_diffrn_radiation_type MoK\a
_diffrn_radiation_wavelength 0.71073
_diffrn_reflns_av_R_equivalents 0.0294
_diffrn_reflns_av_sigmaI/netI 0.0394
_diffrn_reflns_limit_h_max 18
_diffrn_reflns_limit_h_min -20
_diffrn_reflns_limit_k_max 22
_diffrn_reflns_limit_k_min -12
_diffrn_reflns_limit_l_max 8
_diffrn_reflns_limit_l_min -10
_diffrn_reflns_number 12852
_diffrn_reflns_theta_full 31.30
_diffrn_reflns_theta_max 31.30
_diffrn_reflns_theta_min 1.41
_exptl_absorpt_coefficient_mu 0.141
_exptl_absorpt_correction_T_max 1.00000
_exptl_absorpt_correction_T_min 0.89914
_exptl_absorpt_correction_type multi-scan
_exptl_crystal_colour blue
_exptl_crystal_density_diffrn 1.638
_exptl_crystal_density_method 'not measured'
_exptl_crystal_description block
_exptl_crystal_F_000 840
_exptl_crystal_recrystallization_method 'Re-crystallisation from solvent: CHCl3/MeOH'
_exptl_crystal_size_max 0.220
_exptl_crystal_size_mid 0.210
_exptl_crystal_size_min 0.180
_refine_diff_density_max 0.627
_refine_diff_density_min -0.497
_refine_diff_density_rms 0.066
_refine_ls_extinction_method none
_refine_ls_goodness_of_fit_ref 0.999
_refine_ls_hydrogen_treatment mixed
_refine_ls_matrix_type full
_refine_ls_number_parameters 271
_refine_ls_number_reflns 5059
_refine_ls_number_restraints 0
_refine_ls_restrained_S_all 0.999
_refine_ls_R_factor_all 0.0767
_refine_ls_R_factor_gt 0.0482
_refine_ls_shift/su_max 0.001
_refine_ls_shift/su_mean 0.000
_refine_ls_structure_factor_coef Fsqd
_refine_ls_weighting_details 'calc w=1/[\s^2^(Fo^2^)+(0.1000P)^2^+0.0000P] where P=(Fo^2^+2Fc^2^)/3'
_refine_ls_weighting_scheme calc
_refine_ls_wR_factor_gt 0.1377
_refine_ls_wR_factor_ref 0.1575
_reflns_number_gt 3546
_reflns_number_total 5059
_reflns_threshold_expression >2sigma(I)
_cod_data_source_file c7ob00043j2.cif
_cod_data_source_block 2cf3p_1
_cod_depositor_comments 'Adding full bibliography for 7155492--7155493.cif.'
_cod_original_sg_symbol_H-M 'P 21/c'
_cod_database_code 7155492

loop_
_symmetry_equiv_pos_as_xyz
'x, y, z'
'-x, y+1/2, -z+1/2'
'-x, -y, -z'
'x, -y-1/2, z-1/2'

loop_
_atom_site_label
_atom_site_type_symbol
_atom_site_fract_x
_atom_site_fract_y
_atom_site_fract_z
_atom_site_U_iso_or_equiv
_atom_site_adp_type
_atom_site_occupancy
_atom_site_symmetry_multiplicity
_atom_site_calc_flag
_atom_site_refinement_flags
F1 F 0.97170(7) 0.71155(7) 0.53024(18) 0.0377(3) Uani 1 1 d .
F2 F 0.99631(7) 0.64052(9) 0.78197(15) 0.0434(4) Uani 1 1 d .
F3 F 0.96485(6) 0.58106(6) 0.51872(14) 0.0265(2) Uani 1 1 d .
F4 F 0.51052(7) 0.64445(8) 0.83363(14) 0.0342(3) Uani 1 1 d .
F5 F 0.50808(6) 0.57775(6) 0.57752(14) 0.0236(2) Uani 1 1 d .
F6 F 0.50378(7) 0.70925(6) 0.57315(17) 0.0327(3) Uani 1 1 d .
C1 C 0.69745(11) 1.02793(10) 0.7424(2) 0.0215(3) Uani 1 1 d .
H1 H 0.6677 1.0775 0.7663 0.026 Uiso 1 1 calc R
C2 C 0.65092(11) 0.95469(10) 0.7432(2) 0.0193(3) Uani 1 1 d .
H2 H 0.5891 0.9546 0.7660 0.023 Uiso 1 1 calc R
C3 C 0.69564(10) 0.87743(10) 0.70932(19) 0.0165(3) Uani 1 1 d .
C4 C 0.65091(10) 0.80170(10) 0.7112(2) 0.0167(3) Uani 1 1 d .
H4 H 0.5887 0.8012 0.7312 0.020 Uiso 1 1 calc R
C5 C 0.69511(10) 0.72459(10) 0.68425(19) 0.0152(3) Uani 1 1 d .
C6 C 0.64922(10) 0.64741(9) 0.6865(2) 0.0150(3) Uani 1 1 d .
C7 C 0.69828(10) 0.57148(10) 0.70667(19) 0.0160(3) Uani 1 1 d .
C8 C 0.65672(10) 0.49591(10) 0.7535(2) 0.0173(3) Uani 1 1 d .
H8 H 0.5938 0.4959 0.7676 0.021 Uiso 1 1 calc R
C9 C 0.70534(10) 0.42213(10) 0.7792(2) 0.0174(3) Uani 1 1 d .
C10 C 0.66372(11) 0.34727(10) 0.8390(2) 0.0206(3) Uani 1 1 d .
H10 H 0.6010 0.3470 0.8549 0.025 Uiso 1 1 calc R
C11 C 0.71447(11) 0.27672(11) 0.8729(2) 0.0236(3) Uani 1 1 d .
H11 H 0.6866 0.2289 0.9135 0.028 Uiso 1 1 calc R
C12 C 0.81058(11) 0.27556(11) 0.8465(2) 0.0244(3) Uani 1 1 d .
H12 H 0.8447 0.2268 0.8696 0.029 Uiso 1 1 calc R
C13 C 0.79226(11) 1.02941(11) 0.7047(2) 0.0222(3) Uani 1 1 d .
H13 H 0.8233 1.0801 0.7026 0.027 Uiso 1 1 calc R
C14 C 0.83716(11) 0.95799(10) 0.6723(2) 0.0200(3) Uani 1 1 d .
H14 H 0.8986 0.9602 0.6473 0.024 Uiso 1 1 calc R
C15 C 0.79134(10) 0.87890(10) 0.6761(2) 0.0169(3) Uani 1 1 d .
C16 C 0.85260(11) 0.34474(10) 0.7879(2) 0.0216(3) Uani 1 1 d .
H16 H 0.9149 0.3425 0.7693 0.026 Uiso 1 1 calc R
C17 C 0.80222(11) 0.42128(10) 0.7543(2) 0.0180(3) Uani 1 1 d .
C18 C 0.84489(10) 0.49427(10) 0.7095(2) 0.0180(3) Uani 1 1 d .
H18 H 0.9076 0.4928 0.6937 0.022 Uiso 1 1 calc R
C19 C 0.79722(10) 0.57144(10) 0.68647(19) 0.0155(3) Uani 1 1 d .
C20 C 0.84035(10) 0.64807(9) 0.6510(2) 0.0156(3) Uani 1 1 d .
C21 C 0.79405(9) 0.72536(10) 0.66085(19) 0.0154(3) Uani 1 1 d .
C22 C 0.83716(10) 0.80457(10) 0.6538(2) 0.0175(3) Uani 1 1 d .
H22 H 0.8992 0.8066 0.6332 0.021 Uiso 1 1 calc R
C23 C 0.94273(11) 0.64560(10) 0.6212(2) 0.0199(3) Uani 1 1 d .
C24 C 0.54375(10) 0.64506(10) 0.6693(2) 0.0182(3) Uani 1 1 d .

loop_
_atom_site_aniso_label
_atom_site_aniso_U_11
_atom_site_aniso_U_22
_atom_site_aniso_U_33
_atom_site_aniso_U_23
_atom_site_aniso_U_13
_atom_site_aniso_U_12
F1 0.0255(5) 0.0217(6) 0.0707(8) 0.0023(5) 0.0262(5) -0.0011(4)
F2 0.0164(5) 0.0791(10) 0.0331(6) -0.0148(6) -0.0041(4) 0.0092(5)
F3 0.0217(5) 0.0209(5) 0.0399(6) -0.0071(4) 0.0159(4) -0.0005(4)
F4 0.0180(5) 0.0576(8) 0.0290(5) -0.0118(5) 0.0109(4) -0.0071(5)
F5 0.0152(4) 0.0197(5) 0.0348(5) -0.0075(4) -0.0028(3) -0.0013(4)
F6 0.0164(5) 0.0194(5) 0.0595(7) 0.0055(5) -0.0077(4) 0.0009(4)
C1 0.0253(8) 0.0158(7) 0.0236(7) -0.0001(6) 0.0032(6) 0.0030(6)
C2 0.0187(7) 0.0181(8) 0.0215(7) 0.0002(6) 0.0037(5) 0.0021(6)
C3 0.0176(7) 0.0166(7) 0.0153(6) 0.0004(5) 0.0024(5) 0.0012(6)
C4 0.0135(6) 0.0183(7) 0.0187(7) 0.0000(6) 0.0039(5) 0.0007(6)
C5 0.0139(6) 0.0159(7) 0.0159(6) -0.0007(5) 0.0018(5) 0.0001(5)
C6 0.0121(6) 0.0164(7) 0.0166(6) -0.0007(5) 0.0021(5) -0.0009(5)
C7 0.0142(6) 0.0181(7) 0.0157(6) -0.0015(5) 0.0019(5) 0.0009(5)
C8 0.0131(6) 0.0176(7) 0.0215(7) -0.0002(6) 0.0028(5) -0.0006(6)
C9 0.0169(7) 0.0164(7) 0.0186(7) -0.0017(6) 0.0011(5) -0.0005(6)
C10 0.0185(7) 0.0181(8) 0.0252(7) -0.0003(6) 0.0029(6) -0.0017(6)
C11 0.0244(8) 0.0170(8) 0.0294(8) 0.0016(6) 0.0032(6) -0.0014(6)
C12 0.0239(8) 0.0167(8) 0.0327(8) 0.0001(7) 0.0031(6) 0.0037(6)
C13 0.0244(8) 0.0165(8) 0.0254(7) 0.0026(6) 0.0012(6) -0.0036(6)
C14 0.0188(7) 0.0178(8) 0.0235(7) 0.0021(6) 0.0036(6) -0.0019(6)
C15 0.0171(7) 0.0167(7) 0.0171(6) 0.0014(5) 0.0022(5) -0.0011(6)
C16 0.0183(7) 0.0189(8) 0.0281(8) -0.0001(6) 0.0042(6) 0.0030(6)
C17 0.0198(7) 0.0158(7) 0.0184(7) -0.0021(6) 0.0022(5) 0.0022(6)
C18 0.0148(6) 0.0183(7) 0.0212(7) -0.0022(6) 0.0036(5) 0.0013(6)
C19 0.0135(6) 0.0167(7) 0.0165(6) -0.0020(5) 0.0024(5) 0.0001(5)
C20 0.0127(6) 0.0165(7) 0.0178(6) -0.0025(5) 0.0022(5) 0.0002(5)
C21 0.0131(6) 0.0171(7) 0.0160(6) -0.0016(5) 0.0017(5) 0.0001(5)
C22 0.0145(7) 0.0180(7) 0.0204(7) -0.0005(6) 0.0036(5) 0.0000(6)
C23 0.0181(7) 0.0164(7) 0.0257(7) -0.0047(6) 0.0048(6) -0.0006(6)
C24 0.0154(7) 0.0154(7) 0.0238(7) -0.0042(6) 0.0024(5) -0.0003(6)

loop_
_atom_type_symbol
_atom_type_description
_atom_type_scat_dispersion_real
_atom_type_scat_dispersion_imag
_atom_type_scat_source
C C 0.0033 0.0016 'International Tables Vol C Tables 4.2.6.8 and 6.1.1.4'
H H 0.0000 0.0000 'International Tables Vol C Tables 4.2.6.8 and 6.1.1.4'
F F 0.0171 0.0103 'International Tables Vol C Tables 4.2.6.8 and 6.1.1.4'

loop_
_geom_angle_atom_site_label_1
_geom_angle_atom_site_label_2
_geom_angle_atom_site_label_3
_geom_angle
C2 C1 C13 120.33(15)
C2 C1 H1 119.8
C13 C1 H1 119.8
C1 C2 C3 120.85(14)
C1 C2 H2 119.6
C3 C2 H2 119.6
C4 C3 C2 122.48(14)
C4 C3 C15 118.80(14)
C2 C3 C15 118.70(14)
C3 C4 C5 123.11(13)
C3 C4 H4 118.4
C5 C4 H4 118.4
C6 C5 C4 122.93(13)
C6 C5 C21 118.72(14)
C4 C5 C21 118.29(14)
C5 C6 C7 121.79(13)
C5 C6 C24 119.61(13)
C7 C6 C24 118.60(13)
C6 C7 C8 122.79(13)
C6 C7 C19 118.75(14)
C8 C7 C19 118.40(14)
C9 C8 C7 122.86(13)
C9 C8 H8 118.6
C7 C8 H8 118.6
C8 C9 C10 122.18(14)
C8 C9 C17 118.92(14)
C10 C9 C17 118.82(14)
C11 C10 C9 120.95(15)
C11 C10 H10 119.5
C9 C10 H10 119.5
C10 C11 C12 120.28(16)
C10 C11 H11 119.9
C12 C11 H11 119.9
C16 C12 C11 120.76(16)
C16 C12 H12 119.6
C11 C12 H12 119.6
C14 C13 C1 120.77(15)
C14 C13 H13 119.6
C1 C13 H13 119.6
C13 C14 C15 120.82(15)
C13 C14 H14 119.6
C15 C14 H14 119.6
C22 C15 C14 121.99(14)
C22 C15 C3 119.50(14)
C14 C15 C3 118.49(14)
C12 C16 C17 120.92(15)
C12 C16 H16 119.5
C17 C16 H16 119.5
C18 C17 C16 122.12(14)
C18 C17 C9 119.54(14)
C16 C17 C9 118.25(14)
C17 C18 C19 122.80(14)
C17 C18 H18 118.6
C19 C18 H18 118.6
C20 C19 C18 123.97(13)
C20 C19 C7 118.56(14)
C18 C19 C7 117.44(14)
C21 C20 C19 121.89(13)
C21 C20 C23 120.36(13)
C19 C20 C23 117.45(13)
C20 C21 C22 124.60(13)
C20 C21 C5 118.41(14)
C22 C21 C5 116.98(13)
C15 C22 C21 123.16(14)
C15 C22 H22 118.4
C21 C22 H22 118.4
F2 C23 F3 106.86(13)
F2 C23 F1 107.32(14)
F3 C23 F1 103.07(13)
F2 C23 C20 110.97(13)
F3 C23 C20 113.51(13)
F1 C23 C20 114.49(13)
F6 C24 F4 107.09(13)
F6 C24 F5 103.76(12)
F4 C24 F5 106.32(12)
F6 C24 C6 113.35(13)
F4 C24 C6 112.75(12)
F5 C24 C6 112.89(12)

loop_
_geom_bond_atom_site_label_1
_geom_bond_atom_site_label_2
_geom_bond_distance
F1 C23 1.3397(19)
F2 C23 1.3315(19)
F3 C23 1.3354(18)
F4 C24 1.3390(19)
F5 C24 1.3412(17)
F6 C24 1.3385(18)
C1 C2 1.354(2)
C1 C13 1.433(2)
C1 H1 0.9300
C2 C3 1.432(2)
C2 H2 0.9300
C3 C4 1.377(2)
C3 C15 1.436(2)
C4 C5 1.416(2)
C4 H4 0.9300
C5 C6 1.405(2)
C5 C21 1.4644(19)
C6 C7 1.409(2)
C6 C24 1.521(2)
C7 C8 1.412(2)
C7 C19 1.459(2)
C8 C9 1.379(2)
C8 H8 0.9300
C9 C10 1.433(2)
C9 C17 1.437(2)
C10 C11 1.356(2)
C10 H10 0.9300
C11 C12 1.429(2)
C11 H11 0.9300
C12 C16 1.357(2)
C12 H12 0.9300
C13 C14 1.351(2)
C13 H13 0.9300
C14 C15 1.433(2)
C14 H14 0.9300
C15 C22 1.382(2)
C16 C17 1.434(2)
C16 H16 0.9300
C17 C18 1.380(2)
C18 C19 1.417(2)
C18 H18 0.9300
C19 C20 1.415(2)
C20 C21 1.415(2)
C20 C23 1.526(2)
C21 C22 1.419(2)
C22 H22 0.9300
